data_2100728
loop_
_publ_author_name
'Edstr\"om, K.'
'Thomas, J. O.'
'Farrington, G. C.'

_publ_section_title
;
 Structural aspects of the Na^+^ \\rightarrow Cd^2+^ ion-exchange
 process in Na^+^ \b-alumina
;
_journal_issue 5
_journal_name_full 'Acta Crystallographica Section B'
_journal_page_first 635
_journal_page_last 643
_journal_paper_doi 10.1107/S0108768191003075
_journal_volume 47
_journal_year 1991
_chemical_formula_sum 'Al11 Cd0.11 Na O17.11'
_chemical_formula_weight 592.3
_symmetry_cell_setting hexagonal
_symmetry_space_group_name_H-M P63/mmc
_cell_angle_alpha 90
_cell_angle_beta 90
_cell_angle_gamma 120
_cell_formula_units_Z 2
_cell_length_a 5.5921(9)
_cell_length_b 5.5921(9)
_cell_length_c 22.526(7)
_cell_volume 610.05
_diffrn_radiation_type Mo
_diffrn_radiation_wavelength 0.71073
_exptl_absorpt_coefficient_mu 1.18
_exptl_crystal_density_diffrn 3.3
_exptl_crystal_F_000 592.3
_cod_data_source_file ab0141.cif
_cod_depositor_comments
;
 Correcting the _cell_angle_gamma data item value by changing it from '90' to
 '120' after consulting the original publication.

 Antanas Vaitkus,
 2017-11-18
;
_cod_original_formula_sum 'Na1 Cd0.11 Al11 O17.11'
_cod_database_code 2100728

loop_
_atom_site_label
_atom_site_fract_x
_atom_site_fract_y
_atom_site_fract_z
_atom_site_U_iso_or_equiv
Na(1) .6667 .3333 .25 0
Na(2) .8970(13) -.8970(13) .25 0
Cd(B) .788(2) -.788(2) .25 0
Al(1) -.16771(2) -.33542(2) .10643 0
Al(2) .3333 .6667 .02479(2) 0
Al(3) .3333 .6667 .17564(2) 0
Al(4) 0 0 0 0
O(1) .15730(5) .31460(5) .04999(2) 0
O(2) .50311(5) -.50311(5) .14640(2) 0
O(3) .6667 .3333 .05545(4) 0
O(4) 0 0 .14223(4) 0
O(5) .3333 .6667 .25 0
Al(5) -.01636(6) -.03272(6) .1750(3) 0
O(6) .8333 .1667 .25 0
